data_4069691
loop_
_publ_author_name
'Tumay, T\"ulay Asl\?i'
'Kehr, Gerald'
'Fr\"ohlich, Roland'
'Erker, Gerhard'

_publ_section_title
;
 Synthesis of an Amino-Functionalizedansa-Zirconocene by Intramolecular
 Photochemical Enamine [2+2]Cycloaddition
;
_journal_issue 15
_journal_name_full Organometallics
_journal_page_first 4513
_journal_paper_doi 10.1021/om9003576
_journal_volume 28
_journal_year 2009
_chemical_formula_sum 'C24 H32 Cl2 N2 Zr'
_chemical_formula_weight 510.64
_chemical_name_systematic
; 
 ? 
;
_space_group_IT_number 2
_symmetry_cell_setting triclinic
_symmetry_space_group_name_Hall '-P 1'
_symmetry_space_group_name_H-M 'P -1'
_atom_sites_solution_hydrogens geom
_atom_sites_solution_primary direct
_atom_sites_solution_secondary difmap
_audit_creation_method SHELXL-97
_cell_angle_alpha 86.038(1)
_cell_angle_beta 68.639(1)
_cell_angle_gamma 63.421(1)
_cell_formula_units_Z 2
_cell_length_a 10.5561(2)
_cell_length_b 10.9379(2)
_cell_length_c 12.3165(3)
_cell_measurement_reflns_used 1155
_cell_measurement_temperature 223(2)
_cell_measurement_theta_max 27.88
_cell_measurement_theta_min 0.41
_cell_volume 1176.88(4)
_computing_cell_refinement 'Collect (Nonius B.V., 1998)'
_computing_data_collection 'Collect (Nonius B.V., 1998)'
_computing_data_reduction 'Denzo-SMN (Otwinowski & Minor, 1997)'
_computing_molecular_graphics 'XP (BrukerAXS, 2000)'
_computing_publication_material 'SHELXL-97 (Sheldrick, 1997)'
_computing_structure_refinement 'SHELXL-97 (Sheldrick, 1997)'
_computing_structure_solution 'SHELXS-97 (Sheldrick, 1990)'
_diffrn_ambient_temperature 223(2)
_diffrn_measured_fraction_theta_full 0.954
_diffrn_measured_fraction_theta_max 0.954
_diffrn_measurement_device_type 'Nonius KappaCCD'
_diffrn_radiation_monochromator graphite
_diffrn_radiation_source 'rotating anode Nonius FR591'
_diffrn_radiation_type MoK\a
_diffrn_radiation_wavelength 0.71073
_diffrn_reflns_av_R_equivalents 0.064
_diffrn_reflns_av_sigmaI/netI 0.0755
_diffrn_reflns_limit_h_max 13
_diffrn_reflns_limit_h_min -13
_diffrn_reflns_limit_k_max 14
_diffrn_reflns_limit_k_min -14
_diffrn_reflns_limit_l_max 16
_diffrn_reflns_limit_l_min -16
_diffrn_reflns_number 11489
_diffrn_reflns_theta_full 27.91
_diffrn_reflns_theta_max 27.91
_diffrn_reflns_theta_min 1.79
_exptl_absorpt_coefficient_mu 0.707
_exptl_absorpt_correction_T_max 0.9326
_exptl_absorpt_correction_T_min 0.7188
_exptl_absorpt_correction_type multi-scan
_exptl_absorpt_process_details 'SORTAV (Blessing, 1995 & 1997)'
_exptl_crystal_colour yellow
_exptl_crystal_density_diffrn 1.441
_exptl_crystal_density_method 'not measured'
_exptl_crystal_description needle
_exptl_crystal_F_000 528
_exptl_crystal_size_max 0.50
_exptl_crystal_size_mid 0.15
_exptl_crystal_size_min 0.10
_refine_diff_density_max 1.024
_refine_diff_density_min -1.158
_refine_diff_density_rms 0.121
_refine_ls_extinction_coef 0.017(2)
_refine_ls_extinction_expression Fc^*^=kFc[1+0.001xFc^2^\l^3^/sin(2\q)]^-1/4^
_refine_ls_extinction_method SHELXL
_refine_ls_goodness_of_fit_ref 1.035
_refine_ls_hydrogen_treatment riding
_refine_ls_matrix_type full
_refine_ls_number_parameters 263
_refine_ls_number_reflns 5363
_refine_ls_number_restraints 0
_refine_ls_restrained_S_all 1.035
_refine_ls_R_factor_all 0.0954
_refine_ls_R_factor_gt 0.0494
_refine_ls_shift/su_max 0.001
_refine_ls_shift/su_mean 0.000
_refine_ls_structure_factor_coef Fsqd
_refine_ls_weighting_details 'calc w=1/[\s^2^(Fo^2^)+(0.0259P)^2^+5.1859P] where P=(Fo^2^+2Fc^2^)/3'
_refine_ls_weighting_scheme calc
_refine_ls_wR_factor_gt 0.1085
_refine_ls_wR_factor_ref 0.1493
_reflns_number_gt 3868
_reflns_number_total 5363
_reflns_threshold_expression >2sigma(I)
_cod_data_source_file om9003576_si_003.cif
_cod_data_source_block erk4914
_cod_original_sg_symbol_H-M P-1
_cod_database_code 4069691

loop_
_symmetry_equiv_pos_as_xyz
'x, y, z'
'-x, -y, -z'

loop_
_atom_site_label
_atom_site_type_symbol
_atom_site_fract_x
_atom_site_fract_y
_atom_site_fract_z
_atom_site_U_iso_or_equiv
_atom_site_adp_type
_atom_site_occupancy
_atom_site_symmetry_multiplicity
_atom_site_calc_flag
_atom_site_refinement_flags
Zr1 Zr 0.83542(5) 0.73779(4) 0.69825(4) 0.02872(17) Uani 1 1 d .
Cl1 Cl 0.68857(15) 0.61795(13) 0.70110(12) 0.0444(3) Uani 1 1 d .
Cl2 Cl 1.08014(14) 0.53526(13) 0.65102(12) 0.0439(3) Uani 1 1 d .
C1 C 0.7176(5) 0.9301(5) 0.5886(4) 0.0329(10) Uani 1 1 d .
C2 C 0.7779(6) 0.8071(5) 0.5154(4) 0.0382(11) Uani 1 1 d .
H2 H 0.7205 0.7749 0.4937 0.046 Uiso 1 1 calc R
C3 C 0.9360(6) 0.7420(5) 0.4810(4) 0.0369(11) Uani 1 1 d .
H3 H 1.0036 0.6580 0.4330 0.044 Uiso 1 1 calc R
C4 C 0.9769(5) 0.8243(5) 0.5307(4) 0.0339(10) Uani 1 1 d .
H4 H 1.0767 0.8048 0.5217 0.041 Uiso 1 1 calc R
C5 C 0.8427(5) 0.9403(5) 0.5957(4) 0.0314(10) Uani 1 1 d .
H5 H 0.8372 1.0127 0.6371 0.038 Uiso 1 1 calc R
C6 C 0.5534(5) 1.0298(5) 0.6475(5) 0.0384(11) Uani 1 1 d .
C7 C 0.4447(6) 0.9899(6) 0.6773(6) 0.0569(16) Uani 1 1 d .
H7A H 0.3424 1.0534 0.7182 0.068 Uiso 1 1 calc R
H7B H 0.4701 0.8982 0.6574 0.068 Uiso 1 1 calc R
N8 N 0.5297(4) 1.1639(4) 0.6723(3) 0.0348(9) Uani 1 1 d .
C9A C 0.3770(5) 1.2584(5) 0.7527(5) 0.0403(11) Uani 1 1 d .
H9A1 H 0.3438 1.2123 0.8204 0.048 Uiso 1 1 calc R
H9A2 H 0.3047 1.2853 0.7129 0.048 Uiso 1 1 calc R
C10A C 0.3778(6) 1.3844(6) 0.7935(5) 0.0504(14) Uani 1 1 d .
H10A H 0.4393 1.3581 0.8424 0.061 Uiso 1 1 calc R
H10B H 0.2732 1.4497 0.8423 0.061 Uiso 1 1 calc R
C11A C 0.4415(7) 1.4552(6) 0.6925(6) 0.0522(15) Uani 1 1 d .
H11A H 0.3715 1.4956 0.6507 0.063 Uiso 1 1 calc R
H11B H 0.4516 1.5293 0.7232 0.063 Uiso 1 1 calc R
C12A C 0.5967(6) 1.3506(5) 0.6089(5) 0.0454(13) Uani 1 1 d .
H12A H 0.6335 1.3936 0.5401 0.054 Uiso 1 1 calc R
H12B H 0.6700 1.3195 0.6480 0.054 Uiso 1 1 calc R
C13A C 0.5858(6) 1.2289(5) 0.5705(4) 0.0360(10) Uani 1 1 d .
H13A H 0.5163 1.2593 0.5280 0.043 Uiso 1 1 calc R
H13B H 0.6867 1.1619 0.5172 0.043 Uiso 1 1 calc R
C11 C 0.8543(6) 0.8638(5) 0.8513(4) 0.0327(10) Uani 1 1 d .
C12 C 0.8835(7) 0.7308(6) 0.8874(4) 0.0462(13) Uani 1 1 d .
H12 H 0.9756 0.6643 0.8925 0.055 Uiso 1 1 calc R
C13 C 0.7505(8) 0.7164(6) 0.9139(4) 0.0529(16) Uani 1 1 d .
H13 H 0.7387 0.6377 0.9390 0.064 Uiso 1 1 calc R
C14 C 0.6380(7) 0.8382(6) 0.8971(5) 0.0507(15) Uani 1 1 d .
H14 H 0.5378 0.8556 0.9095 0.061 Uiso 1 1 calc R
C15 C 0.7005(6) 0.9300(5) 0.8584(4) 0.0377(11) Uani 1 1 d .
H15 H 0.6496 1.0196 0.8404 0.045 Uiso 1 1 calc R
C16 C 0.9618(5) 0.9248(5) 0.8182(4) 0.0321(10) Uani 1 1 d .
C17 C 1.1104(6) 0.8497(6) 0.7574(5) 0.0483(14) Uani 1 1 d .
H17A H 1.1754 0.8917 0.7339 0.058 Uiso 1 1 calc R
H17B H 1.1504 0.7547 0.7379 0.058 Uiso 1 1 calc R
N18 N 0.8885(4) 1.0668(4) 0.8526(3) 0.0329(9) Uani 1 1 d .
C9B C 0.9792(6) 1.1409(5) 0.8074(5) 0.0405(12) Uani 1 1 d .
H9B1 H 1.0405 1.1103 0.7237 0.049 Uiso 1 1 calc R
H9B2 H 1.0492 1.1203 0.8485 0.049 Uiso 1 1 calc R
C10B C 0.8779(7) 1.2933(6) 0.8239(5) 0.0529(15) Uani 1 1 d .
H10C H 0.8170 1.3147 0.7749 0.063 Uiso 1 1 calc R
H10D H 0.9414 1.3411 0.7980 0.063 Uiso 1 1 calc R
C11B C 0.7712(8) 1.3454(6) 0.9516(5) 0.0562(16) Uani 1 1 d .
H11C H 0.8307 1.3376 0.9993 0.067 Uiso 1 1 calc R
H11D H 0.6990 1.4426 0.9578 0.067 Uiso 1 1 calc R
C12B C 0.6841(7) 1.2613(5) 0.9971(5) 0.0487(14) Uani 1 1 d .
H12C H 0.6230 1.2890 1.0811 0.058 Uiso 1 1 calc R
H12D H 0.6145 1.2786 0.9563 0.058 Uiso 1 1 calc R
C13B C 0.7941(6) 1.1106(5) 0.9773(4) 0.0354(10) Uani 1 1 d .
H13C H 0.8599 1.0929 1.0217 0.043 Uiso 1 1 calc R
H13D H 0.7371 1.0572 1.0060 0.043 Uiso 1 1 calc R

loop_
_atom_site_aniso_label
_atom_site_aniso_U_11
_atom_site_aniso_U_22
_atom_site_aniso_U_33
_atom_site_aniso_U_23
_atom_site_aniso_U_13
_atom_site_aniso_U_12
Zr1 0.0295(3) 0.0239(2) 0.0310(3) -0.00089(16) -0.00671(18) -0.01380(18)
Cl1 0.0471(7) 0.0389(7) 0.0555(8) 0.0017(6) -0.0146(6) -0.0294(6)
Cl2 0.0374(6) 0.0303(6) 0.0576(8) -0.0012(5) -0.0196(6) -0.0078(5)
C1 0.033(2) 0.031(2) 0.035(2) 0.0062(19) -0.013(2) -0.015(2)
C2 0.047(3) 0.038(3) 0.037(3) 0.004(2) -0.021(2) -0.021(2)
C3 0.045(3) 0.031(2) 0.029(2) 0.0001(19) -0.008(2) -0.017(2)
C4 0.025(2) 0.035(2) 0.034(2) 0.0086(19) -0.0043(19) -0.0130(19)
C5 0.030(2) 0.028(2) 0.037(2) 0.0076(18) -0.0106(19) -0.0158(19)
C6 0.031(2) 0.035(3) 0.046(3) 0.004(2) -0.015(2) -0.012(2)
C7 0.034(3) 0.041(3) 0.093(5) 0.003(3) -0.020(3) -0.017(2)
N8 0.031(2) 0.029(2) 0.037(2) 0.0003(16) -0.0090(17) -0.0097(17)
C9A 0.029(2) 0.039(3) 0.040(3) 0.001(2) -0.010(2) -0.007(2)
C10A 0.040(3) 0.050(3) 0.042(3) -0.012(2) -0.009(2) -0.007(3)
C11A 0.046(3) 0.035(3) 0.073(4) -0.007(3) -0.021(3) -0.015(2)
C12A 0.037(3) 0.036(3) 0.060(3) 0.003(2) -0.016(3) -0.015(2)
C13A 0.038(3) 0.034(2) 0.035(2) 0.0050(19) -0.015(2) -0.015(2)
C11 0.042(3) 0.031(2) 0.029(2) 0.0012(18) -0.014(2) -0.019(2)
C12 0.075(4) 0.038(3) 0.037(3) 0.007(2) -0.026(3) -0.030(3)
C13 0.089(5) 0.054(4) 0.030(3) 0.005(2) -0.011(3) -0.052(4)
C14 0.052(3) 0.059(4) 0.039(3) -0.014(3) 0.005(3) -0.039(3)
C15 0.034(2) 0.038(3) 0.036(3) -0.007(2) -0.006(2) -0.016(2)
C16 0.037(2) 0.033(2) 0.030(2) 0.0014(18) -0.0135(19) -0.017(2)
C17 0.037(3) 0.049(3) 0.055(3) -0.011(3) -0.013(3) -0.018(3)
N18 0.036(2) 0.035(2) 0.0288(19) 0.0010(16) -0.0070(16) -0.0216(18)
C9B 0.044(3) 0.044(3) 0.040(3) 0.003(2) -0.011(2) -0.028(2)
C10B 0.068(4) 0.044(3) 0.057(3) 0.013(3) -0.022(3) -0.036(3)
C11B 0.067(4) 0.035(3) 0.062(4) -0.001(3) -0.014(3) -0.026(3)
C12B 0.055(3) 0.036(3) 0.048(3) -0.008(2) -0.010(3) -0.020(3)
C13B 0.040(3) 0.036(3) 0.032(2) 0.0005(19) -0.010(2) -0.021(2)

loop_
_atom_type_symbol
_atom_type_description
_atom_type_scat_dispersion_real
_atom_type_scat_dispersion_imag
_atom_type_scat_source
C C 0.0033 0.0016 'International Tables Vol C Tables 4.2.6.8 and 6.1.1.4'
H H 0.0000 0.0000 'International Tables Vol C Tables 4.2.6.8 and 6.1.1.4'
N N 0.0061 0.0033 'International Tables Vol C Tables 4.2.6.8 and 6.1.1.4'
Cl Cl 0.1484 0.1585 'International Tables Vol C Tables 4.2.6.8 and 6.1.1.4'
Zr Zr -2.9673 0.5597 'International Tables Vol C Tables 4.2.6.8 and 6.1.1.4'

loop_
_geom_angle_atom_site_label_1
_geom_angle_atom_site_label_2
_geom_angle_atom_site_label_3
_geom_angle
Cl2 Zr1 Cl1 96.74(5)
Cl2 Zr1 C4 84.31(11)
Cl1 Zr1 C4 129.03(12)
Cl2 Zr1 C14 126.52(17)
Cl1 Zr1 C14 83.24(13)
C4 Zr1 C14 135.39(17)
Cl2 Zr1 C15 129.92(13)
Cl1 Zr1 C15 113.49(12)
C4 Zr1 C15 103.46(16)
C14 Zr1 C15 32.81(16)
Cl2 Zr1 C5 115.39(11)
Cl1 Zr1 C5 129.12(12)
C4 Zr1 C5 32.77(15)
C14 Zr1 C5 104.45(18)
C15 Zr1 C5 75.55(16)
Cl2 Zr1 C3 81.83(13)
Cl1 Zr1 C3 96.51(12)
C4 Zr1 C3 32.92(16)
C14 Zr1 C3 151.6(2)
C15 Zr1 C3 129.51(17)
C5 Zr1 C3 54.21(15)
Cl2 Zr1 C13 94.09(17)
Cl1 Zr1 C13 83.16(13)
C4 Zr1 C13 147.78(18)
C14 Zr1 C13 32.5(2)
C15 Zr1 C13 54.01(18)
C5 Zr1 C13 128.95(17)
C3 Zr1 C13 175.8(2)
Cl2 Zr1 C1 135.13(11)
Cl1 Zr1 C1 96.91(11)
C4 Zr1 C1 54.45(15)
C14 Zr1 C1 97.5(2)
C15 Zr1 C1 81.54(17)
C5 Zr1 C1 32.73(15)
C3 Zr1 C1 54.25(16)
C13 Zr1 C1 129.90(19)
Cl2 Zr1 C2 110.43(12)
Cl1 Zr1 C2 78.99(12)
C4 Zr1 C2 53.89(17)
C14 Zr1 C2 121.8(2)
C15 Zr1 C2 113.79(17)
C5 Zr1 C2 53.87(16)
C3 Zr1 C2 32.15(16)
C13 Zr1 C2 151.0(2)
C1 Zr1 C2 32.77(15)
Cl2 Zr1 C11 98.00(12)
Cl1 Zr1 C11 135.25(11)
C4 Zr1 C11 94.39(16)
C14 Zr1 C11 54.35(17)
C15 Zr1 C11 32.95(16)
C5 Zr1 C11 80.26(16)
C3 Zr1 C11 127.30(15)
C13 Zr1 C11 53.85(16)
C1 Zr1 C11 101.66(15)
C2 Zr1 C11 132.78(16)
Cl2 Zr1 C12 78.20(14)
Cl1 Zr1 C12 112.51(13)
C4 Zr1 C12 117.46(18)
C14 Zr1 C12 53.8(2)
C15 Zr1 C12 54.03(18)
C5 Zr1 C12 111.99(16)
C3 Zr1 C12 146.29(19)
C13 Zr1 C12 32.13(19)
C1 Zr1 C12 133.24(16)
C2 Zr1 C12 165.31(16)
C11 Zr1 C12 32.54(15)
C5 C1 C2 106.9(4)
C5 C1 C6 126.2(4)
C2 C1 C6 126.9(4)
C5 C1 Zr1 73.0(3)
C2 C1 Zr1 74.2(3)
C6 C1 Zr1 118.1(3)
C3 C2 C1 108.7(4)
C3 C2 Zr1 73.0(3)
C1 C2 Zr1 73.0(3)
C2 C3 C4 108.0(4)
C2 C3 Zr1 74.9(3)
C4 C3 Zr1 72.7(3)
C5 C4 C3 107.9(4)
C5 C4 Zr1 74.1(2)
C3 C4 Zr1 74.4(3)
C4 C5 C1 108.5(4)
C4 C5 Zr1 73.1(3)
C1 C5 Zr1 74.3(3)
C7 C6 N8 125.2(5)
C7 C6 C1 121.3(5)
N8 C6 C1 113.4(4)
C6 N8 C9A 115.9(4)
C6 N8 C13A 115.5(4)
C9A N8 C13A 111.7(4)
N8 C9A C10A 110.1(4)
C9A C10A C11A 112.9(5)
C12A C11A C10A 109.4(5)
C13A C12A C11A 110.4(4)
N8 C13A C12A 110.3(4)
C12 C11 C15 107.2(5)
C12 C11 C16 126.4(5)
C15 C11 C16 126.4(4)
C12 C11 Zr1 74.6(3)
C15 C11 Zr1 72.1(3)
C16 C11 Zr1 121.1(3)
C13 C12 C11 107.8(5)
C13 C12 Zr1 72.3(3)
C11 C12 Zr1 72.8(3)
C14 C13 C12 108.9(5)
C14 C13 Zr1 72.7(3)
C12 C13 Zr1 75.6(3)
C13 C14 C15 108.1(5)
C13 C14 Zr1 74.7(3)
C15 C14 Zr1 73.9(3)
C14 C15 C11 108.0(5)
C14 C15 Zr1 73.3(3)
C11 C15 Zr1 75.0(3)
C17 C16 N18 125.5(5)
C17 C16 C11 121.6(5)
N18 C16 C11 112.9(4)
C16 N18 C9B 117.2(4)
C16 N18 C13B 116.0(4)
C9B N18 C13B 111.2(4)
N18 C9B C10B 110.7(4)
C9B C10B C11B 111.9(5)
C12B C11B C10B 109.8(5)
C13B C12B C11B 110.0(5)
N18 C13B C12B 110.9(4)

loop_
_geom_bond_atom_site_label_1
_geom_bond_atom_site_label_2
_geom_bond_distance
Zr1 Cl2 2.4251(13)
Zr1 Cl1 2.4280(12)
Zr1 C4 2.477(4)
Zr1 C14 2.480(5)
Zr1 C15 2.488(5)
Zr1 C5 2.490(4)
Zr1 C3 2.500(5)
Zr1 C13 2.506(5)
Zr1 C1 2.507(5)
Zr1 C2 2.523(5)
Zr1 C11 2.525(4)
Zr1 C12 2.548(5)
C1 C5 1.408(6)
C1 C2 1.419(7)
C1 C6 1.490(7)
C2 C3 1.391(7)
C3 C4 1.410(7)
C4 C5 1.401(6)
C6 C7 1.327(7)
C6 N8 1.409(6)
N8 C9A 1.461(6)
N8 C13A 1.463(6)
C9A C10A 1.504(8)
C10A C11A 1.524(9)
C11A C12A 1.520(7)
C12A C13A 1.508(7)
C11 C12 1.421(7)
C11 C15 1.422(7)
C11 C16 1.483(6)
C12 C13 1.399(8)
C13 C14 1.398(9)
C14 C15 1.403(7)
C16 C17 1.332(7)
C16 N18 1.402(6)
N18 C9B 1.459(6)
N18 C13B 1.463(6)
C9B C10B 1.502(8)
C10B C11B 1.525(8)
C11B C12B 1.522(8)
C12B C13B 1.503(7)

loop_
_geom_torsion_atom_site_label_1
_geom_torsion_atom_site_label_2
_geom_torsion_atom_site_label_3
_geom_torsion_atom_site_label_4
_geom_torsion
Cl2 Zr1 C1 C5 -64.0(3)
Cl1 Zr1 C1 C5 -170.8(3)
C4 Zr1 C1 C5 -36.9(3)
C14 Zr1 C1 C5 105.2(3)
C15 Zr1 C1 C5 76.4(3)
C3 Zr1 C1 C5 -77.7(3)
C13 Zr1 C1 C5 102.4(3)
C2 Zr1 C1 C5 -113.7(4)
C11 Zr1 C1 C5 50.2(3)
C12 Zr1 C1 C5 59.2(4)
Cl2 Zr1 C1 C2 49.7(3)
Cl1 Zr1 C1 C2 -57.1(3)
C4 Zr1 C1 C2 76.8(3)
C14 Zr1 C1 C2 -141.1(3)
C15 Zr1 C1 C2 -169.9(3)
C5 Zr1 C1 C2 113.7(4)
C3 Zr1 C1 C2 36.0(3)
C13 Zr1 C1 C2 -143.9(3)
C11 Zr1 C1 C2 163.9(3)
C12 Zr1 C1 C2 172.9(3)
Cl2 Zr1 C1 C6 173.5(3)
Cl1 Zr1 C1 C6 66.7(4)
C4 Zr1 C1 C6 -159.4(4)
C14 Zr1 C1 C6 -17.3(4)
C15 Zr1 C1 C6 -46.1(4)
C5 Zr1 C1 C6 -122.5(5)
C3 Zr1 C1 C6 159.8(4)
C13 Zr1 C1 C6 -20.1(4)
C2 Zr1 C1 C6 123.8(5)
C11 Zr1 C1 C6 -72.4(4)
C12 Zr1 C1 C6 -63.3(4)
C5 C1 C2 C3 1.4(6)
C6 C1 C2 C3 -178.4(5)
Zr1 C1 C2 C3 -64.8(4)
C5 C1 C2 Zr1 66.2(3)
C6 C1 C2 Zr1 -113.6(5)
Cl2 Zr1 C2 C3 -28.6(3)
Cl1 Zr1 C2 C3 -121.8(3)
C4 Zr1 C2 C3 37.6(3)
C14 Zr1 C2 C3 163.4(3)
C15 Zr1 C2 C3 127.2(3)
C5 Zr1 C2 C3 78.5(3)
C13 Zr1 C2 C3 -174.7(3)
C1 Zr1 C2 C3 116.3(4)
C11 Zr1 C2 C3 94.5(3)
C12 Zr1 C2 C3 95.4(8)
Cl2 Zr1 C2 C1 -144.9(3)
Cl1 Zr1 C2 C1 121.9(3)
C4 Zr1 C2 C1 -78.7(3)
C14 Zr1 C2 C1 47.1(3)
C15 Zr1 C2 C1 10.9(3)
C5 Zr1 C2 C1 -37.8(3)
C3 Zr1 C2 C1 -116.3(4)
C13 Zr1 C2 C1 68.9(5)
C11 Zr1 C2 C1 -21.8(4)
C12 Zr1 C2 C1 -20.9(9)
C1 C2 C3 C4 -0.9(6)
Zr1 C2 C3 C4 -65.6(3)
C1 C2 C3 Zr1 64.8(3)
Cl2 Zr1 C3 C2 153.0(3)
Cl1 Zr1 C3 C2 57.1(3)
C4 Zr1 C3 C2 -114.8(4)
C14 Zr1 C3 C2 -30.7(5)
C15 Zr1 C3 C2 -70.8(3)
C5 Zr1 C3 C2 -77.4(3)
C13 Zr1 C3 C2 142(2)
C1 Zr1 C3 C2 -36.7(3)
C11 Zr1 C3 C2 -113.1(3)
C12 Zr1 C3 C2 -153.0(3)
Cl2 Zr1 C3 C4 -92.2(3)
Cl1 Zr1 C3 C4 171.9(3)
C14 Zr1 C3 C4 84.1(5)
C15 Zr1 C3 C4 44.1(4)
C5 Zr1 C3 C4 37.5(3)
C13 Zr1 C3 C4 -103(2)
C1 Zr1 C3 C4 78.1(3)
C2 Zr1 C3 C4 114.8(4)
C11 Zr1 C3 C4 1.7(4)
C12 Zr1 C3 C4 -38.1(4)
C2 C3 C4 C5 0.0(6)
Zr1 C3 C4 C5 -67.1(3)
C2 C3 C4 Zr1 67.1(3)
Cl2 Zr1 C4 C5 -162.0(3)
Cl1 Zr1 C4 C5 104.0(3)
C14 Zr1 C4 C5 -23.3(4)
C15 Zr1 C4 C5 -32.2(3)
C3 Zr1 C4 C5 114.3(4)
C13 Zr1 C4 C5 -73.3(5)
C1 Zr1 C4 C5 36.9(3)
C2 Zr1 C4 C5 77.6(3)
C11 Zr1 C4 C5 -64.3(3)
C12 Zr1 C4 C5 -88.4(3)
Cl2 Zr1 C4 C3 83.7(3)
Cl1 Zr1 C4 C3 -10.3(3)
C14 Zr1 C4 C3 -137.6(3)
C15 Zr1 C4 C3 -146.5(3)
C5 Zr1 C4 C3 -114.3(4)
C13 Zr1 C4 C3 172.4(4)
C1 Zr1 C4 C3 -77.4(3)
C2 Zr1 C4 C3 -36.7(3)
C11 Zr1 C4 C3 -178.6(3)
C12 Zr1 C4 C3 157.3(3)
C3 C4 C5 C1 0.9(5)
Zr1 C4 C5 C1 -66.4(3)
C3 C4 C5 Zr1 67.3(3)
C2 C1 C5 C4 -1.4(5)
C6 C1 C5 C4 178.3(5)
Zr1 C1 C5 C4 65.6(3)
C2 C1 C5 Zr1 -67.1(3)
C6 C1 C5 Zr1 112.7(5)
Cl2 Zr1 C5 C4 19.9(3)
Cl1 Zr1 C5 C4 -103.7(3)
C14 Zr1 C5 C4 163.3(3)
C15 Zr1 C5 C4 147.6(3)
C3 Zr1 C5 C4 -37.6(3)
C13 Zr1 C5 C4 139.0(3)
C1 Zr1 C5 C4 -115.5(4)
C2 Zr1 C5 C4 -77.6(3)
C11 Zr1 C5 C4 114.2(3)
C12 Zr1 C5 C4 106.9(3)
Cl2 Zr1 C5 C1 135.4(2)
Cl1 Zr1 C5 C1 11.8(3)
C4 Zr1 C5 C1 115.5(4)
C14 Zr1 C5 C1 -81.2(3)
C15 Zr1 C5 C1 -96.9(3)
C3 Zr1 C5 C1 77.9(3)
C13 Zr1 C5 C1 -105.5(3)
C2 Zr1 C5 C1 37.9(3)
C11 Zr1 C5 C1 -130.3(3)
C12 Zr1 C5 C1 -137.6(3)
C5 C1 C6 C7 -151.7(6)
C2 C1 C6 C7 28.1(8)
Zr1 C1 C6 C7 -62.8(7)
C5 C1 C6 N8 25.2(7)
C2 C1 C6 N8 -155.0(5)
Zr1 C1 C6 N8 114.1(4)
C7 C6 N8 C9A 10.2(8)
C1 C6 N8 C9A -166.6(4)
C7 C6 N8 C13A -123.4(6)
C1 C6 N8 C13A 59.9(6)
C6 N8 C9A C10A 166.6(5)
C13A N8 C9A C10A -58.2(6)
N8 C9A C10A C11A 54.3(6)
C9A C10A C11A C12A -52.4(7)
C10A C11A C12A C13A 53.8(7)
C6 N8 C13A C12A -163.4(4)
C9A N8 C13A C12A 61.2(5)
C11A C12A C13A N8 -58.8(6)
Cl2 Zr1 C11 C12 -52.8(3)
Cl1 Zr1 C11 C12 55.2(4)
C4 Zr1 C11 C12 -137.7(3)
C14 Zr1 C11 C12 76.9(4)
C15 Zr1 C11 C12 114.2(4)
C5 Zr1 C11 C12 -167.3(3)
C3 Zr1 C11 C12 -138.6(3)
C13 Zr1 C11 C12 36.4(4)
C1 Zr1 C11 C12 167.7(3)
C2 Zr1 C11 C12 179.6(3)
Cl2 Zr1 C11 C15 -167.0(3)
Cl1 Zr1 C11 C15 -59.0(3)
C4 Zr1 C11 C15 108.1(3)
C14 Zr1 C11 C15 -37.3(3)
C5 Zr1 C11 C15 78.4(3)
C3 Zr1 C11 C15 107.2(3)
C13 Zr1 C11 C15 -77.8(3)
C1 Zr1 C11 C15 53.5(3)
C2 Zr1 C11 C15 65.3(4)
C12 Zr1 C11 C15 -114.2(4)
Cl2 Zr1 C11 C16 70.7(4)
Cl1 Zr1 C11 C16 178.8(3)
C4 Zr1 C11 C16 -14.1(4)
C14 Zr1 C11 C16 -159.6(5)
C15 Zr1 C11 C16 -122.2(5)
C5 Zr1 C11 C16 -43.8(4)
C3 Zr1 C11 C16 -15.0(5)
C13 Zr1 C11 C16 160.0(5)
C1 Zr1 C11 C16 -68.7(4)
C2 Zr1 C11 C16 -56.9(4)
C12 Zr1 C11 C16 123.6(5)
C15 C11 C12 C13 0.9(5)
C16 C11 C12 C13 178.1(4)
Zr1 C11 C12 C13 -64.3(4)
C15 C11 C12 Zr1 65.2(3)
C16 C11 C12 Zr1 -117.5(4)
Cl2 Zr1 C12 C13 -118.0(3)
Cl1 Zr1 C12 C13 -25.5(4)
C4 Zr1 C12 C13 164.9(3)
C14 Zr1 C12 C13 37.0(3)
C15 Zr1 C12 C13 77.9(4)
C5 Zr1 C12 C13 129.2(3)
C3 Zr1 C12 C13 -172.9(3)
C1 Zr1 C12 C13 99.1(4)
C2 Zr1 C12 C13 114.5(7)
C11 Zr1 C12 C13 115.7(5)
Cl2 Zr1 C12 C11 126.3(3)
Cl1 Zr1 C12 C11 -141.2(3)
C4 Zr1 C12 C11 49.2(4)
C14 Zr1 C12 C11 -78.7(3)
C15 Zr1 C12 C11 -37.8(3)
C5 Zr1 C12 C11 13.5(4)
C3 Zr1 C12 C11 71.4(5)
C13 Zr1 C12 C11 -115.7(5)
C1 Zr1 C12 C11 -16.6(4)
C2 Zr1 C12 C11 -1.2(9)
C11 C12 C13 C14 -0.9(6)
Zr1 C12 C13 C14 -65.6(4)
C11 C12 C13 Zr1 64.7(3)
Cl2 Zr1 C13 C14 175.6(3)
Cl1 Zr1 C13 C14 -88.1(3)
C4 Zr1 C13 C14 89.7(5)
C15 Zr1 C13 C14 37.5(3)
C5 Zr1 C13 C14 47.9(4)
C3 Zr1 C13 C14 -174(2)
C1 Zr1 C13 C14 5.2(4)
C2 Zr1 C13 C14 -36.0(5)
C11 Zr1 C13 C14 78.6(3)
C12 Zr1 C13 C14 115.5(5)
Cl2 Zr1 C13 C12 60.0(3)
Cl1 Zr1 C13 C12 156.4(3)
C4 Zr1 C13 C12 -25.8(6)
C14 Zr1 C13 C12 -115.5(5)
C15 Zr1 C13 C12 -78.0(3)
C5 Zr1 C13 C12 -67.6(4)
C3 Zr1 C13 C12 71(2)
C1 Zr1 C13 C12 -110.3(4)
C2 Zr1 C13 C12 -151.5(4)
C11 Zr1 C13 C12 -36.9(3)
C12 C13 C14 C15 0.6(6)
Zr1 C13 C14 C15 -66.9(4)
C12 C13 C14 Zr1 67.5(4)
Cl2 Zr1 C14 C13 -5.5(4)
Cl1 Zr1 C14 C13 87.9(3)
C4 Zr1 C14 C13 -130.6(3)
C15 Zr1 C14 C13 -114.5(5)
C5 Zr1 C14 C13 -143.4(3)
C3 Zr1 C14 C13 179.1(3)
C1 Zr1 C14 C13 -176.0(3)
C2 Zr1 C14 C13 160.4(3)
C11 Zr1 C14 C13 -77.0(4)
C12 Zr1 C14 C13 -36.5(3)
Cl2 Zr1 C14 C15 109.0(3)
Cl1 Zr1 C14 C15 -157.6(4)
C4 Zr1 C14 C15 -16.1(5)
C5 Zr1 C14 C15 -28.9(4)
C3 Zr1 C14 C15 -66.5(5)
C13 Zr1 C14 C15 114.5(5)
C1 Zr1 C14 C15 -61.5(4)
C2 Zr1 C14 C15 -85.1(4)
C11 Zr1 C14 C15 37.5(3)
C12 Zr1 C14 C15 78.0(4)
C13 C14 C15 C11 0.0(6)
Zr1 C14 C15 C11 -67.5(3)
C13 C14 C15 Zr1 67.5(4)
C12 C11 C15 C14 -0.5(5)
C16 C11 C15 C14 -177.8(4)
Zr1 C11 C15 C14 66.4(3)
C12 C11 C15 Zr1 -67.0(3)
C16 C11 C15 Zr1 115.8(4)
Cl2 Zr1 C15 C14 -97.7(4)
Cl1 Zr1 C15 C14 24.3(4)
C4 Zr1 C15 C14 168.4(4)
C5 Zr1 C15 C14 151.1(4)
C3 Zr1 C15 C14 145.6(4)
C13 Zr1 C15 C14 -37.2(4)
C1 Zr1 C15 C14 118.2(4)
C2 Zr1 C15 C14 112.3(4)
C11 Zr1 C15 C14 -114.5(5)
C12 Zr1 C15 C14 -77.2(4)
Cl2 Zr1 C15 C11 16.8(3)
Cl1 Zr1 C15 C11 138.9(2)
C4 Zr1 C15 C11 -77.0(3)
C14 Zr1 C15 C11 114.5(5)
C5 Zr1 C15 C11 -94.4(3)
C3 Zr1 C15 C11 -99.9(3)
C13 Zr1 C15 C11 77.3(3)
C1 Zr1 C15 C11 -127.2(3)
C2 Zr1 C15 C11 -133.2(3)
C12 Zr1 C15 C11 37.3(3)
C12 C11 C16 C17 38.3(7)
C15 C11 C16 C17 -145.1(5)
Zr1 C11 C16 C17 -55.2(6)
C12 C11 C16 N18 -144.6(5)
C15 C11 C16 N18 32.1(6)
Zr1 C11 C16 N18 122.0(4)
C17 C16 N18 C9B 7.0(7)
C11 C16 N18 C9B -170.0(4)
C17 C16 N18 C13B -127.6(5)
C11 C16 N18 C13B 55.4(5)
C16 N18 C9B C10B 164.6(4)
C13B N18 C9B C10B -58.7(6)
N18 C9B C10B C11B 55.0(6)
C9B C10B C11B C12B -52.8(7)
C10B C11B C12B C13B 53.9(7)
C16 N18 C13B C12B -161.7(4)
C9B N18 C13B C12B 61.0(6)
C11B C12B C13B N18 -58.5(6)
